data_4035026
loop_
_publ_author_name
'Wang, Shuni'
'Nian, Yong'
'Zhou, Shengbin'
'Wang, Jiang'
'Liu, Hong'

_publ_section_title
;
 Chemical Resolution of C, N-Unprotected \a-Substituted \b-Amino Acids
 Using Stable and Recyclable Proline-Derived Chiral Ligands.
;
_journal_issue 17
_journal_name_full 'The Journal of organic chemistry'
_journal_page_first 9870
_journal_page_last 9878
_journal_paper_doi 10.1021/acs.joc.8b01336
_journal_volume 83
_journal_year 2018
_chemical_absolute_configuration ad
_chemical_formula_sum 'C36 H32 Cl3 N3 Ni O3'
_chemical_formula_weight 719.70
_space_group_crystal_system monoclinic
_space_group_IT_number 4
_space_group_name_Hall 'P 2yb'
_space_group_name_H-M_alt 'P 1 21 1'
_atom_sites_solution_hydrogens geom
_audit_creation_method SHELXL-2013
_cell_angle_alpha 90
_cell_angle_beta 92.807(10)
_cell_angle_gamma 90
_cell_formula_units_Z 2
_cell_length_a 11.104(6)
_cell_length_b 9.016(5)
_cell_length_c 16.057(8)
_cell_measurement_reflns_used 1273
_cell_measurement_temperature 273(2)
_cell_measurement_theta_max 38.239
_cell_measurement_theta_min 5.080
_cell_volume 1605.6(15)
_computing_cell_refinement 'Bruker SAINT'
_computing_data_collection 'Bruker APEX2'
_computing_data_reduction 'Bruker SAINT'
_computing_molecular_graphics 'Bruker SHELXTL'
_computing_publication_material 'Bruker SHELXTL'
_computing_structure_refinement 'SHELXL-2013 (Sheldrick, 2013)'
_computing_structure_solution 'SHELXS-97 (Sheldrick, 2008)'
_diffrn_ambient_temperature 273(2)
_diffrn_measured_fraction_theta_full 0.998
_diffrn_measured_fraction_theta_max 0.998
_diffrn_measurement_device_type 'Bruker APEX-II CCD'
_diffrn_measurement_method '\f and \w scans'
_diffrn_radiation_type MoK\a
_diffrn_radiation_wavelength 0.71073
_diffrn_reflns_av_R_equivalents 0.0734
_diffrn_reflns_av_unetI/netI 0.1322
_diffrn_reflns_Laue_measured_fraction_full 0.998
_diffrn_reflns_Laue_measured_fraction_max 0.998
_diffrn_reflns_limit_h_max 11
_diffrn_reflns_limit_h_min -13
_diffrn_reflns_limit_k_max 10
_diffrn_reflns_limit_k_min -10
_diffrn_reflns_limit_l_max 18
_diffrn_reflns_limit_l_min -19
_diffrn_reflns_number 9157
_diffrn_reflns_point_group_measured_fraction_full 0.956
_diffrn_reflns_point_group_measured_fraction_max 0.954
_diffrn_reflns_theta_full 25.242
_diffrn_reflns_theta_max 25.500
_diffrn_reflns_theta_min 1.836
_exptl_absorpt_coefficient_mu 0.896
_exptl_absorpt_correction_T_max 0.7457
_exptl_absorpt_correction_T_min 0.3156
_exptl_absorpt_correction_type multi-scan
_exptl_absorpt_process_details sadabs
_exptl_crystal_colour red
_exptl_crystal_density_diffrn 1.489
_exptl_crystal_description prismatic
_exptl_crystal_F_000 744
_exptl_crystal_size_max 0.180
_exptl_crystal_size_mid 0.150
_exptl_crystal_size_min 0.110
_refine_diff_density_max 1.226
_refine_diff_density_min -0.718
_refine_diff_density_rms 0.093
_refine_ls_abs_structure_details
; 
 Flack x determined using 1217 quotients [(I+)-(I-)]/[(I+)+(I-)] 
 (Parsons and Flack (2004), Acta Cryst. A60, s61). 
;
_refine_ls_abs_structure_Flack 0.04(3)
_refine_ls_extinction_method none
_refine_ls_goodness_of_fit_ref 0.996
_refine_ls_hydrogen_treatment constr
_refine_ls_matrix_type full
_refine_ls_number_parameters 416
_refine_ls_number_reflns 5702
_refine_ls_number_restraints 1
_refine_ls_restrained_S_all 0.996
_refine_ls_R_factor_all 0.1092
_refine_ls_R_factor_gt 0.0739
_refine_ls_shift/su_max 0.000
_refine_ls_shift/su_mean 0.000
_refine_ls_structure_factor_coef Fsqd
_refine_ls_weighting_details 'w=1/[\s^2^(Fo^2^)+(0.0789P)^2^] where P=(Fo^2^+2Fc^2^)/3'
_refine_ls_weighting_scheme calc
_refine_ls_wR_factor_gt 0.1665
_refine_ls_wR_factor_ref 0.1893
_reflns_Friedel_coverage 0.787
_reflns_Friedel_fraction_full 0.907
_reflns_Friedel_fraction_max 0.902
_reflns_number_gt 3840
_reflns_number_total 5702
_reflns_threshold_expression 'I > 2\s(I)'
_cod_data_source_file jo8b01336_si_001.cif
_cod_data_source_block cd15070_0m
_cod_original_cell_volume 1605.6(14)
_cod_original_sg_symbol_H-M 'P 21'
_cod_database_code 4035026
_shelx_space_group_comment
; 
The symmetry employed for this shelxl refinement is uniquely defined 
by the following loop, which should always be used as a source of 
symmetry information in preference to the above space-group names. 
They are only intended as comments. 
;
_shelx_estimated_absorpt_t_min 0.855
_shelx_estimated_absorpt_t_max 0.908
_shelxl_version_number 2013-4

loop_
_space_group_symop_operation_xyz
'x, y, z'
'-x, y+1/2, -z'

loop_
_atom_site_label
_atom_site_type_symbol
_atom_site_fract_x
_atom_site_fract_y
_atom_site_fract_z
_atom_site_U_iso_or_equiv
_atom_site_adp_type
_atom_site_occupancy
_atom_site_site_symmetry_order
_atom_site_calc_flag
_atom_site_refinement_flags_posn
_atom_site_refinement_flags_adp
Ni1 Ni 0.89743(11) 0.48064(14) 0.75287(6) 0.0399(4) Uani 1 1 d . .
Cl1 Cl 0.5162(4) -0.1475(4) 0.7295(2) 0.0791(11) Uani 1 1 d . .
Cl2 Cl 0.4587(5) 0.2380(6) 0.5340(4) 0.137(2) Uani 1 1 d . .
Cl3 Cl 0.4859(4) 0.4426(5) 0.6926(3) 0.1122(17) Uani 1 1 d . .
N1 N 0.8313(8) 0.4042(9) 0.8467(4) 0.0373(19) Uani 1 1 d . .
N2 N 0.9004(7) 0.2985(9) 0.7015(4) 0.0388(19) Uani 1 1 d . .
N3 N 0.9829(9) 0.5567(10) 0.6577(5) 0.046(2) Uani 1 1 d . .
O1 O 0.8314(11) 0.8667(10) 0.8570(5) 0.087(3) Uani 1 1 d . .
O2 O 0.8830(8) 0.6754(8) 0.7868(4) 0.064(2) Uani 1 1 d . .
O3 O 1.0090(7) 0.1766(9) 0.6007(4) 0.0530(19) Uani 1 1 d . .
C1 C 0.8479(12) 0.7347(13) 0.8531(7) 0.054(3) Uani 1 1 d . .
C2 C 0.8235(11) 0.6399(11) 0.9288(6) 0.045(3) Uani 1 1 d . .
H2 H 0.7361 0.6335 0.9341 0.055 Uiso 1 1 calc R U
C3 C 0.8734(9) 0.4852(14) 0.9232(5) 0.042(2) Uani 1 1 d . .
H3A H 0.9607 0.4906 0.9249 0.050 Uiso 1 1 calc R U
H3B H 0.8506 0.4292 0.9715 0.050 Uiso 1 1 calc R U
C4 C 0.7625(9) 0.2877(11) 0.8496(6) 0.040(2) Uani 1 1 d . .
C5 C 0.7400(10) 0.1932(11) 0.7802(6) 0.042(2) Uani 1 1 d . .
C6 C 0.6481(10) 0.0868(12) 0.7825(6) 0.046(3) Uani 1 1 d . .
H6 H 0.5998 0.0856 0.8283 0.056 Uiso 1 1 calc R U
C7 C 0.6267(9) -0.0129(15) 0.7220(6) 0.049(2) Uani 1 1 d . .
C8 C 0.6944(10) -0.0129(17) 0.6515(6) 0.056(3) Uani 1 1 d . .
H8 H 0.6777 -0.0794 0.6082 0.067 Uiso 1 1 calc R U
C9 C 0.7855(10) 0.0864(13) 0.6472(6) 0.048(3) Uani 1 1 d . .
H9 H 0.8333 0.0834 0.6013 0.058 Uiso 1 1 calc R U
C10 C 0.8107(8) 0.1920(10) 0.7080(5) 0.033(2) Uani 1 1 d . .
C11 C 0.9874(10) 0.2858(11) 0.6422(5) 0.041(2) Uani 1 1 d . .
C12 C 1.0601(10) 0.4277(12) 0.6356(6) 0.043(2) Uani 1 1 d . .
C13 C 1.1588(11) 0.4319(13) 0.7038(8) 0.058(3) Uani 1 1 d . .
H13A H 1.1360 0.3750 0.7518 0.070 Uiso 1 1 calc R U
H13B H 1.2333 0.3916 0.6841 0.070 Uiso 1 1 calc R U
C14 C 1.1739(14) 0.5932(18) 0.7261(10) 0.081(4) Uani 1 1 d . .
H14A H 1.1716 0.6067 0.7859 0.097 Uiso 1 1 calc R U
H14B H 1.2505 0.6299 0.7080 0.097 Uiso 1 1 calc R U
C15 C 1.0729(12) 0.6739(14) 0.6828(8) 0.063(3) Uani 1 1 d . .
H15A H 1.1002 0.7256 0.6342 0.076 Uiso 1 1 calc R U
H15B H 1.0381 0.7454 0.7198 0.076 Uiso 1 1 calc R U
C16 C 1.1132(11) 0.4377(13) 0.5499(7) 0.059(3) Uani 1 1 d . .
H16A H 1.0498 0.4288 0.5074 0.088 Uiso 1 1 calc R U
H16B H 1.1704 0.3590 0.5439 0.088 Uiso 1 1 calc R U
H16C H 1.1530 0.5315 0.5445 0.088 Uiso 1 1 calc R U
C17 C 0.8787(12) 0.7167(13) 1.0052(6) 0.056(3) Uani 1 1 d . .
H17A H 0.8581 0.8212 1.0022 0.067 Uiso 1 1 calc R U
H17B H 0.9658 0.7092 1.0041 0.067 Uiso 1 1 calc R U
C18 C 0.8394(11) 0.6554(11) 1.0887(7) 0.048(3) Uani 1 1 d . .
C19 C 0.9231(13) 0.5857(15) 1.1413(8) 0.065(3) Uani 1 1 d . .
H19 H 1.0014 0.5732 1.1245 0.078 Uiso 1 1 calc R U
C20 C 0.894(2) 0.5350(16) 1.2170(11) 0.095(6) Uani 1 1 d . .
H20 H 0.9523 0.4922 1.2526 0.114 Uiso 1 1 calc R U
C21 C 0.784(3) 0.546(2) 1.2395(10) 0.103(7) Uani 1 1 d . .
H21 H 0.7648 0.5069 1.2907 0.123 Uiso 1 1 calc R U
C22 C 0.6952(17) 0.6143(19) 1.1902(11) 0.093(5) Uani 1 1 d . .
H22 H 0.6171 0.6227 1.2081 0.112 Uiso 1 1 calc R U
C23 C 0.7254(12) 0.6712(16) 1.1119(8) 0.065(3) Uani 1 1 d . .
H23 H 0.6679 0.7184 1.0772 0.078 Uiso 1 1 calc R U
C24 C 0.7051(10) 0.2517(11) 0.9300(6) 0.043(2) Uani 1 1 d . .
C25 C 0.6139(11) 0.3421(13) 0.9583(7) 0.055(3) Uani 1 1 d . .
H25 H 0.5873 0.4234 0.9269 0.066 Uiso 1 1 calc R U
C26 C 0.5632(12) 0.3108(17) 1.0332(7) 0.068(4) Uani 1 1 d . .
H26 H 0.5045 0.3732 1.0532 0.082 Uiso 1 1 calc R U
C27 C 0.5989(13) 0.1885(16) 1.0777(7) 0.071(4) Uani 1 1 d . .
H27 H 0.5638 0.1675 1.1278 0.085 Uiso 1 1 calc R U
C28 C 0.6844(14) 0.0980(15) 1.0500(7) 0.070(4) Uani 1 1 d . .
H28 H 0.7076 0.0147 1.0810 0.084 Uiso 1 1 calc R U
C29 C 0.7399(11) 0.1284(12) 0.9736(6) 0.055(3) Uani 1 1 d . .
H29 H 0.7985 0.0654 0.9541 0.065 Uiso 1 1 calc R U
C30 C 0.8962(11) 0.6164(14) 0.5950(7) 0.057(3) Uani 1 1 d . .
H30A H 0.9370 0.6302 0.5436 0.069 Uiso 1 1 calc R U
H30B H 0.8708 0.7134 0.6134 0.069 Uiso 1 1 calc R U
C31 C 0.7872(12) 0.5256(13) 0.5766(7) 0.058(3) Uani 1 1 d . .
C32 C 0.7710(15) 0.4368(18) 0.5073(8) 0.079(4) Uani 1 1 d . .
H33 H 0.8302 0.4350 0.4683 0.094 Uiso 1 1 calc R U
C33 C 0.670(2) 0.351(2) 0.4940(11) 0.100(6) Uani 1 1 d . .
H34 H 0.6615 0.2921 0.4464 0.120 Uiso 1 1 calc R U
C34 C 0.5819(15) 0.3507(17) 0.5501(12) 0.084(4) Uani 1 1 d . .
C35 C 0.5946(12) 0.4405(15) 0.6197(10) 0.072(4) Uani 1 1 d . .
C36 C 0.6936(11) 0.5275(13) 0.6334(7) 0.057(3) Uani 1 1 d . .
H31 H 0.6999 0.5884 0.6801 0.068 Uiso 1 1 calc R U

loop_
_atom_site_aniso_label
_atom_site_aniso_U_11
_atom_site_aniso_U_22
_atom_site_aniso_U_33
_atom_site_aniso_U_23
_atom_site_aniso_U_13
_atom_site_aniso_U_12
Ni1 0.0643(8) 0.0292(6) 0.0276(5) 0.0005(6) 0.0162(4) -0.0010(7)
Cl1 0.098(3) 0.063(2) 0.079(2) -0.0263(18) 0.0360(19) -0.0343(18)
Cl2 0.112(4) 0.091(3) 0.200(6) -0.014(4) -0.066(4) -0.015(3)
Cl3 0.067(2) 0.111(4) 0.161(4) 0.009(3) 0.031(2) -0.012(2)
N1 0.056(5) 0.035(5) 0.023(4) -0.003(3) 0.014(3) 0.003(4)
N2 0.058(5) 0.035(4) 0.026(4) 0.001(4) 0.019(4) -0.001(4)
N3 0.067(6) 0.044(5) 0.027(4) 0.003(4) 0.010(4) -0.004(5)
O1 0.167(10) 0.037(5) 0.060(5) 0.003(4) 0.038(6) 0.024(5)
O2 0.119(7) 0.036(4) 0.040(4) -0.006(4) 0.031(4) -0.011(4)
O3 0.068(5) 0.052(5) 0.041(4) -0.007(4) 0.027(3) 0.001(4)
C1 0.078(9) 0.038(7) 0.048(7) -0.001(5) 0.007(6) 0.004(6)
C2 0.065(7) 0.037(6) 0.035(5) -0.011(4) 0.010(5) -0.006(5)
C3 0.062(6) 0.032(4) 0.032(4) 0.003(6) 0.005(4) -0.004(6)
C4 0.051(6) 0.038(6) 0.031(5) -0.003(4) 0.010(4) 0.002(5)
C5 0.070(7) 0.032(5) 0.025(5) 0.002(4) 0.020(4) 0.002(5)
C6 0.066(7) 0.037(6) 0.038(6) -0.005(5) 0.019(5) -0.002(5)
C7 0.062(6) 0.038(5) 0.049(5) 0.004(7) 0.015(4) -0.017(6)
C8 0.073(7) 0.053(6) 0.045(5) -0.029(7) 0.017(5) -0.006(8)
C9 0.061(7) 0.051(7) 0.034(6) -0.006(5) 0.014(5) -0.009(6)
C10 0.043(6) 0.037(5) 0.021(4) -0.001(4) 0.010(4) -0.001(4)
C11 0.069(7) 0.034(6) 0.020(5) -0.002(4) 0.012(4) -0.002(5)
C12 0.053(6) 0.043(6) 0.035(5) 0.000(4) 0.013(4) 0.000(5)
C13 0.061(8) 0.063(8) 0.051(7) 0.002(6) 0.008(5) -0.005(6)
C14 0.082(10) 0.087(11) 0.073(10) -0.002(8) -0.006(8) -0.009(9)
C15 0.094(10) 0.045(7) 0.052(7) -0.002(6) 0.020(7) -0.014(7)
C16 0.080(8) 0.052(8) 0.047(6) 0.006(5) 0.038(5) -0.003(6)
C17 0.085(9) 0.044(7) 0.038(6) -0.010(5) 0.009(5) -0.005(6)
C18 0.068(8) 0.031(5) 0.045(6) -0.015(5) 0.006(5) -0.008(5)
C19 0.083(9) 0.053(7) 0.059(8) -0.006(6) -0.005(7) 0.007(7)
C20 0.148(18) 0.056(9) 0.079(12) 0.017(8) -0.027(11) -0.012(10)
C21 0.17(2) 0.091(13) 0.047(9) 0.010(8) 0.007(11) -0.044(13)
C22 0.113(13) 0.088(12) 0.081(11) -0.031(10) 0.040(10) -0.036(10)
C23 0.064(8) 0.076(9) 0.056(7) -0.010(7) 0.006(6) 0.002(7)
C24 0.067(7) 0.031(5) 0.034(5) -0.007(4) 0.023(5) -0.002(5)
C25 0.067(8) 0.053(7) 0.046(6) 0.000(6) 0.027(5) 0.009(6)
C26 0.071(8) 0.080(10) 0.056(7) -0.015(7) 0.031(6) -0.004(7)
C27 0.108(11) 0.067(9) 0.042(7) -0.009(7) 0.047(7) -0.016(8)
C28 0.123(12) 0.052(7) 0.038(6) 0.005(6) 0.029(7) -0.011(8)
C29 0.093(9) 0.038(6) 0.035(6) 0.003(5) 0.026(5) -0.002(6)
C30 0.075(8) 0.057(7) 0.040(6) 0.027(6) 0.017(5) 0.011(6)
C31 0.074(8) 0.054(8) 0.047(7) 0.014(5) 0.005(5) 0.016(6)
C32 0.089(10) 0.098(13) 0.048(7) -0.002(7) 0.000(6) 0.015(9)
C33 0.132(16) 0.091(12) 0.072(10) -0.020(10) -0.027(11) 0.043(12)
C34 0.082(11) 0.063(9) 0.103(12) 0.000(9) -0.031(9) 0.004(8)
C35 0.055(8) 0.064(10) 0.096(10) 0.012(8) 0.000(7) 0.000(6)
C36 0.061(8) 0.056(8) 0.053(7) 0.001(5) 0.003(5) 0.010(6)

loop_
_atom_type_symbol
_atom_type_description
_atom_type_scat_dispersion_real
_atom_type_scat_dispersion_imag
_atom_type_scat_source
C C 0.0033 0.0016 'International Tables Vol C Tables 4.2.6.8 and 6.1.1.4'
H H 0.0000 0.0000 'International Tables Vol C Tables 4.2.6.8 and 6.1.1.4'
N N 0.0061 0.0033 'International Tables Vol C Tables 4.2.6.8 and 6.1.1.4'
O O 0.0106 0.0060 'International Tables Vol C Tables 4.2.6.8 and 6.1.1.4'
Cl Cl 0.1484 0.1585 'International Tables Vol C Tables 4.2.6.8 and 6.1.1.4'
Ni Ni 0.3393 1.1124 'International Tables Vol C Tables 4.2.6.8 and 6.1.1.4'

loop_
_geom_angle_atom_site_label_1
_geom_angle_atom_site_label_2
_geom_angle_atom_site_label_3
_geom_angle
N2 Ni1 N1 92.8(3)
N2 Ni1 O2 170.0(4)
N1 Ni1 O2 94.0(3)
N2 Ni1 N3 86.7(3)
N1 Ni1 N3 174.6(4)
O2 Ni1 N3 87.1(3)
C4 N1 C3 121.9(8)
C4 N1 Ni1 126.1(6)
C3 N1 Ni1 111.8(6)
C10 N2 C11 121.1(8)
C10 N2 Ni1 123.7(6)
C11 N2 Ni1 114.1(7)
C30 N3 C15 109.6(9)
C30 N3 C12 119.3(8)
C15 N3 C12 103.3(9)
C30 N3 Ni1 109.7(7)
C15 N3 Ni1 112.3(6)
C12 N3 Ni1 102.5(6)
C1 O2 Ni1 133.0(7)
O1 C1 O2 120.9(11)
O1 C1 C2 118.7(10)
O2 C1 C2 120.5(10)
C3 C2 C17 109.7(9)
C3 C2 C1 113.1(8)
C17 C2 C1 108.0(9)
C3 C2 H2 108.6
C17 C2 H2 108.6
C1 C2 H2 108.6
N1 C3 C2 113.8(8)
N1 C3 H3A 108.8
C2 C3 H3A 108.8
N1 C3 H3B 108.8
C2 C3 H3B 108.8
H3A C3 H3B 107.7
N1 C4 C5 122.6(8)
N1 C4 C24 118.7(8)
C5 C4 C24 118.7(9)
C6 C5 C4 119.4(8)
C6 C5 C10 116.4(9)
C4 C5 C10 124.0(9)
C7 C6 C5 123.0(9)
C7 C6 H6 118.5
C5 C6 H6 118.5
C6 C7 C8 120.5(10)
C6 C7 Cl1 121.4(7)
C8 C7 Cl1 118.0(9)
C9 C8 C7 118.5(10)
C9 C8 H8 120.8
C7 C8 H8 120.8
C8 C9 C10 123.1(9)
C8 C9 H9 118.5
C10 C9 H9 118.5
C9 C10 N2 123.0(8)
C9 C10 C5 118.5(9)
N2 C10 C5 118.6(8)
O3 C11 N2 126.9(9)
O3 C11 C12 121.6(9)
N2 C11 C12 111.5(8)
N3 C12 C13 102.3(8)
N3 C12 C11 109.0(8)
C13 C12 C11 109.9(9)
N3 C12 C16 114.7(8)
C13 C12 C16 110.7(9)
C11 C12 C16 110.0(8)
C14 C13 C12 105.3(10)
C14 C13 H13A 110.7
C12 C13 H13A 110.7
C14 C13 H13B 110.7
C12 C13 H13B 110.7
H13A C13 H13B 108.8
C15 C14 C13 106.9(11)
C15 C14 H14A 110.3
C13 C14 H14A 110.3
C15 C14 H14B 110.3
C13 C14 H14B 110.3
H14A C14 H14B 108.6
C14 C15 N3 105.1(11)
C14 C15 H15A 110.7
N3 C15 H15A 110.7
C14 C15 H15B 110.7
N3 C15 H15B 110.7
H15A C15 H15B 108.8
C12 C16 H16A 109.5
C12 C16 H16B 109.5
H16A C16 H16B 109.5
C12 C16 H16C 109.5
H16A C16 H16C 109.5
H16B C16 H16C 109.5
C2 C17 C18 115.0(9)
C2 C17 H17A 108.5
C18 C17 H17A 108.5
C2 C17 H17B 108.5
C18 C17 H17B 108.5
H17A C17 H17B 107.5
C23 C18 C19 119.7(12)
C23 C18 C17 121.1(11)
C19 C18 C17 119.2(11)
C20 C19 C18 121.3(15)
C20 C19 H19 119.3
C18 C19 H19 119.3
C21 C20 C19 119.9(16)
C21 C20 H20 120.0
C19 C20 H20 120.0
C20 C21 C22 122.2(16)
C20 C21 H21 118.9
C22 C21 H21 118.9
C21 C22 C23 118.4(16)
C21 C22 H22 120.8
C23 C22 H22 120.8
C18 C23 C22 118.4(14)
C18 C23 H23 120.8
C22 C23 H23 120.8
C29 C24 C25 120.2(9)
C29 C24 C4 119.8(9)
C25 C24 C4 119.9(9)
C26 C25 C24 119.9(11)
C26 C25 H25 120.1
C24 C25 H25 120.1
C27 C26 C25 120.1(12)
C27 C26 H26 120.0
C25 C26 H26 120.0
C28 C27 C26 120.6(10)
C28 C27 H27 119.7
C26 C27 H27 119.7
C27 C28 C29 120.7(12)
C27 C28 H28 119.7
C29 C28 H28 119.7
C24 C29 C28 118.5(11)
C24 C29 H29 120.8
C28 C29 H29 120.8
N3 C30 C31 116.1(9)
N3 C30 H30A 108.3
C31 C30 H30A 108.3
N3 C30 H30B 108.3
C31 C30 H30B 108.3
H30A C30 H30B 107.4
C32 C31 C36 117.2(13)
C32 C31 C30 123.9(12)
C36 C31 C30 118.9(11)
C33 C32 C31 121.9(15)
C33 C32 H33 119.0
C31 C32 H33 119.0
C34 C33 C32 120.3(16)
C34 C33 H34 119.8
C32 C33 H34 119.8
C33 C34 C35 119.1(15)
C33 C34 Cl2 119.6(16)
C35 C34 Cl2 121.3(15)
C36 C35 C34 121.2(14)
C36 C35 Cl3 118.2(12)
C34 C35 Cl3 120.6(12)
C35 C36 C31 120.2(12)
C35 C36 H31 119.9
C31 C36 H31 119.9

loop_
_geom_bond_atom_site_label_1
_geom_bond_atom_site_label_2
_geom_bond_distance
Ni1 N2 1.839(8)
Ni1 N1 1.842(7)
Ni1 O2 1.848(8)
Ni1 N3 1.962(8)
Cl1 C7 1.734(11)
Cl2 C34 1.713(16)
Cl3 C35 1.722(15)
N1 C4 1.301(13)
N1 C3 1.484(12)
N2 C10 1.391(12)
N2 C11 1.395(12)
N3 C30 1.461(14)
N3 C15 1.495(15)
N3 C12 1.498(13)
O1 C1 1.206(14)
O2 C1 1.269(13)
O3 C11 1.218(12)
C1 C2 1.521(15)
C2 C3 1.505(16)
C2 C17 1.514(15)
C2 H2 0.9800
C3 H3A 0.9700
C3 H3B 0.9700
C4 C5 1.415(13)
C4 C24 1.503(13)
C5 C6 1.403(15)
C5 C10 1.433(12)
C6 C7 1.337(15)
C6 H6 0.9300
C7 C8 1.390(13)
C8 C9 1.355(16)
C8 H8 0.9300
C9 C10 1.381(14)
C9 H9 0.9300
C11 C12 1.519(14)
C12 C13 1.512(17)
C12 C16 1.527(13)
C13 C14 1.50(2)
C13 H13A 0.9700
C13 H13B 0.9700
C14 C15 1.48(2)
C14 H14A 0.9700
C14 H14B 0.9700
C15 H15A 0.9700
C15 H15B 0.9700
C16 H16A 0.9600
C16 H16B 0.9600
C16 H16C 0.9600
C17 C18 1.533(15)
C17 H17A 0.9700
C17 H17B 0.9700
C18 C23 1.344(16)
C18 C19 1.376(17)
C19 C20 1.35(2)
C19 H19 0.9300
C20 C21 1.29(3)
C20 H20 0.9300
C21 C22 1.38(3)
C21 H21 0.9300
C22 C23 1.41(2)
C22 H22 0.9300
C23 H23 0.9300
C24 C29 1.359(15)
C24 C25 1.394(15)
C25 C26 1.382(15)
C25 H25 0.9300
C26 C27 1.363(19)
C26 H26 0.9300
C27 C28 1.345(19)
C27 H27 0.9300
C28 C29 1.426(14)
C28 H28 0.9300
C29 H29 0.9300
C30 C31 1.479(17)
C30 H30A 0.9700
C30 H30B 0.9700
C31 C32 1.375(18)
C31 C36 1.416(16)
C32 C33 1.37(2)
C32 H33 0.9300
C33 C34 1.36(2)
C33 H34 0.9300
C34 C35 1.38(2)
C35 C36 1.360(18)
C36 H31 0.9300

loop_
_geom_hbond_atom_site_label_D
_geom_hbond_atom_site_label_H
_geom_hbond_atom_site_label_A
_geom_hbond_distance_DH
_geom_hbond_distance_HA
_geom_hbond_distance_DA
_geom_hbond_angle_DHA
_geom_hbond_site_symmetry_A
C30 H30A O3 0.97 2.46 3.407(12) 166.1 2_756
C15 H15B O2 0.97 2.17 2.753(15) 117.4 .
C13 H13B Cl3 0.97 2.84 3.647(13) 141.2 1_655
C9 H9 O3 0.93 2.12 2.749(13) 123.4 .
C15 H15B O2 0.97 2.17 2.753(15) 117.4 .
C13 H13B Cl3 0.97 2.84 3.647(13) 141.2 1_655
C9 H9 O3 0.93 2.12 2.749(13) 123.4 .
C15 H15B O2 0.97 2.17 2.753(15) 117.4 .
C13 H13B Cl3 0.97 2.84 3.647(13) 141.2 1_655
C9 H9 O3 0.93 2.12 2.749(13) 123.4 .
C9 H9 O3 0.93 2.12 2.749(13) 123.4 .
C13 H13B Cl3 0.97 2.84 3.647(13) 141.2 1_655
C15 H15B O2 0.97 2.17 2.753(15) 117.4 .
C9 H9 O3 0.93 2.12 2.749(13) 123.4 .
C13 H13B Cl3 0.97 2.84 3.647(13) 141.2 1_655
C15 H15B O2 0.97 2.17 2.753(15) 117.4 .
C9 H9 O3 0.93 2.12 2.749(13) 123.4 .
C13 H13B Cl3 0.97 2.84 3.647(13) 141.2 1_655
C15 H15B O2 0.97 2.17 2.753(15) 117.4 .
C30 H30A O3 0.97 2.46 3.407(12) 166.1 2_756

loop_
_geom_torsion_atom_site_label_1
_geom_torsion_atom_site_label_2
_geom_torsion_atom_site_label_3
_geom_torsion_atom_site_label_4
_geom_torsion
N2 Ni1 N1 C4 -28.2(9)
O2 Ni1 N1 C4 144.5(9)
N2 Ni1 N1 C3 147.2(7)
O2 Ni1 N1 C3 -40.0(7)
N1 Ni1 N2 C10 37.2(8)
O2 Ni1 N2 C10 -96(2)
N3 Ni1 N2 C10 -148.3(8)
N1 Ni1 N2 C11 -154.8(7)
O2 Ni1 N2 C11 72(2)
N3 Ni1 N2 C11 19.7(7)
N2 Ni1 O2 C1 137.4(19)
N1 Ni1 O2 C1 4.1(12)
N3 Ni1 O2 C1 -170.6(12)
Ni1 O2 C1 O1 -170.2(11)
Ni1 O2 C1 C2 8.6(19)
O1 C1 C2 C3 -167.0(12)
O2 C1 C2 C3 14.2(16)
O1 C1 C2 C17 -45.4(17)
O2 C1 C2 C17 135.8(12)
C4 N1 C3 C2 -113.9(11)
Ni1 N1 C3 C2 70.4(9)
C17 C2 C3 N1 -175.8(8)
C1 C2 C3 N1 -55.1(12)
C3 N1 C4 C5 -167.8(10)
Ni1 N1 C4 C5 7.2(15)
C3 N1 C4 C24 11.9(14)
Ni1 N1 C4 C24 -173.0(7)
N1 C4 C5 C6 -168.0(10)
C24 C4 C5 C6 12.2(15)
N1 C4 C5 C10 16.1(16)
C24 C4 C5 C10 -163.7(10)
C4 C5 C6 C7 -175.3(11)
C10 C5 C6 C7 0.9(17)
C5 C6 C7 C8 -1.7(19)
C5 C6 C7 Cl1 177.2(9)
C6 C7 C8 C9 2.6(19)
Cl1 C7 C8 C9 -176.3(10)
C7 C8 C9 C10 -3.0(19)
C8 C9 C10 N2 -176.7(11)
C8 C9 C10 C5 2.3(17)
C11 N2 C10 C9 -14.1(14)
Ni1 N2 C10 C9 153.1(8)
C11 N2 C10 C5 167.0(9)
Ni1 N2 C10 C5 -25.8(12)
C6 C5 C10 C9 -1.1(14)
C4 C5 C10 C9 174.9(10)
C6 C5 C10 N2 177.9(9)
C4 C5 C10 N2 -6.1(15)
C10 N2 C11 O3 -13.0(16)
Ni1 N2 C11 O3 178.7(9)
C10 N2 C11 C12 169.0(8)
Ni1 N2 C11 C12 0.7(11)
C30 N3 C12 C13 163.2(9)
C15 N3 C12 C13 41.4(10)
Ni1 N3 C12 C13 -75.4(8)
C30 N3 C12 C11 -80.5(11)
C15 N3 C12 C11 157.7(8)
Ni1 N3 C12 C11 40.9(8)
C30 N3 C12 C16 43.3(13)
C15 N3 C12 C16 -78.4(11)
Ni1 N3 C12 C16 164.7(8)
O3 C11 C12 N3 152.7(9)
N2 C11 C12 N3 -29.2(11)
O3 C11 C12 C13 -95.9(12)
N2 C11 C12 C13 82.2(11)
O3 C11 C12 C16 26.2(14)
N2 C11 C12 C16 -155.7(9)
N3 C12 C13 C14 -31.4(12)
C11 C12 C13 C14 -147.0(11)
C16 C12 C13 C14 91.3(12)
C12 C13 C14 C15 9.5(15)
C13 C14 C15 N3 16.3(14)
C30 N3 C15 C14 -164.2(10)
C12 N3 C15 C14 -36.1(11)
Ni1 N3 C15 C14 73.6(11)
C3 C2 C17 C18 -69.2(13)
C1 C2 C17 C18 167.1(10)
C2 C17 C18 C23 -67.7(14)
C2 C17 C18 C19 113.6(12)
C23 C18 C19 C20 -1.3(19)
C17 C18 C19 C20 177.4(12)
C18 C19 C20 C21 3(2)
C19 C20 C21 C22 -3(3)
C20 C21 C22 C23 1(3)
C19 C18 C23 C22 -0.3(18)
C17 C18 C23 C22 -179.0(11)
C21 C22 C23 C18 0(2)
N1 C4 C24 C29 -112.2(12)
C5 C4 C24 C29 67.6(14)
N1 C4 C24 C25 69.7(14)
C5 C4 C24 C25 -110.5(12)
C29 C24 C25 C26 3.4(18)
C4 C24 C25 C26 -178.5(11)
C24 C25 C26 C27 -2.5(19)
C25 C26 C27 C28 1(2)
C26 C27 C28 C29 0(2)
C25 C24 C29 C28 -2.5(18)
C4 C24 C29 C28 179.5(11)
C27 C28 C29 C24 1(2)
C15 N3 C30 C31 -167.7(10)
C12 N3 C30 C31 73.7(13)
Ni1 N3 C30 C31 -44.0(12)
N3 C30 C31 C32 -101.9(13)
N3 C30 C31 C36 77.4(14)
C36 C31 C32 C33 -1.4(19)
C30 C31 C32 C33 177.9(13)
C31 C32 C33 C34 0(2)
C32 C33 C34 C35 1(2)
C32 C33 C34 Cl2 -178.0(12)
C33 C34 C35 C36 -1(2)
Cl2 C34 C35 C36 178.6(10)
C33 C34 C35 Cl3 -179.5(12)
Cl2 C34 C35 Cl3 -0.3(17)
C34 C35 C36 C31 -1.1(18)
Cl3 C35 C36 C31 177.9(9)
C32 C31 C36 C35 2.0(17)
C30 C31 C36 C35 -177.3(10)
